data_4502644
loop_
_publ_author_name
'Yi, Fei-Yan'
'Lin, Qi-Pu'
'Zhou, Tian-Hua'
'Mao, Jiang-Gao'

_publ_section_title
;
 A Series of Novel Lanthanide(III) Trisulfonates Based on Dinuclear
 Clusters
;
_journal_issue 4
_journal_name_full 'Crystal Growth &amp; Design'
_journal_page_first 1788
_journal_paper_doi 10.1021/cg901463f
_journal_volume 10
_journal_year 2010
_chemical_formula_sum 'C60 H65 N8 O33.5 Pr2 S6'
_chemical_formula_weight 1908.38
_chemical_name_systematic
; 
 ? 
;
_space_group_IT_number 2
_symmetry_cell_setting triclinic
_symmetry_space_group_name_Hall '-P 1'
_symmetry_space_group_name_H-M 'P -1'
_atom_sites_solution_hydrogens geom
_atom_sites_solution_primary direct
_atom_sites_solution_secondary difmap
_audit_creation_method SHELXL-97
_cell_angle_alpha 95.712(2)
_cell_angle_beta 98.193(2)
_cell_angle_gamma 106.122(2)
_cell_formula_units_Z 2
_cell_length_a 12.242(3)
_cell_length_b 12.294(3)
_cell_length_c 24.712(5)
_cell_measurement_reflns_used 8338
_cell_measurement_temperature 293(2)
_cell_measurement_theta_max 27.4680
_cell_measurement_theta_min 2.0435
_cell_volume 3498.5(14)
_computing_cell_refinement 'CrystalClear (Rigaku/MSC Inc., 2005)'
_computing_data_collection 'CrystalClear (Rigaku/MSC Inc., 2005)'
_computing_data_reduction 'CrystalClear (Rigaku/MSC Inc., 2005)'
_computing_structure_refinement 'SHELXL-97 (Sheldrick, 1997)'
_computing_structure_solution 'SHELXS-97 (Sheldrick, 1990)'
_diffrn_ambient_temperature 293(2)
_diffrn_detector_area_resol_mean 28.5714
_diffrn_measured_fraction_theta_full 0.984
_diffrn_measured_fraction_theta_max 0.984
_diffrn_measurement_device_type 'Saturn70 (4x4 bin mode)'
_diffrn_measurement_method CCD_Profile_fitting
_diffrn_radiation_monochromator graphite
_diffrn_radiation_source 'fine-focus sealed tube'
_diffrn_radiation_type MoK\a
_diffrn_radiation_wavelength 0.71073
_diffrn_reflns_av_R_equivalents 0.0336
_diffrn_reflns_av_sigmaI/netI 0.0579
_diffrn_reflns_limit_h_max 13
_diffrn_reflns_limit_h_min -15
_diffrn_reflns_limit_k_max 15
_diffrn_reflns_limit_k_min -15
_diffrn_reflns_limit_l_max 32
_diffrn_reflns_limit_l_min -25
_diffrn_reflns_number 27788
_diffrn_reflns_theta_full 27.46
_diffrn_reflns_theta_max 27.46
_diffrn_reflns_theta_min 2.26
_exptl_absorpt_coefficient_mu 1.656
_exptl_absorpt_correction_T_max 1.0000
_exptl_absorpt_correction_T_min 0.8219
_exptl_absorpt_correction_type multi-scan
_exptl_crystal_colour buff
_exptl_crystal_density_diffrn 1.812
_exptl_crystal_density_method 'not measured'
_exptl_crystal_description prism
_exptl_crystal_F_000 1926
_exptl_crystal_size_max 0.22
_exptl_crystal_size_mid 0.12
_exptl_crystal_size_min 0.06
_refine_diff_density_max 1.226
_refine_diff_density_min -0.765
_refine_diff_density_rms 0.112
_refine_ls_extinction_method shelxl
_refine_ls_goodness_of_fit_ref 1.067
_refine_ls_hydrogen_treatment constr
_refine_ls_matrix_type full
_refine_ls_number_parameters 991
_refine_ls_number_reflns 15742
_refine_ls_number_restraints 0
_refine_ls_restrained_S_all 1.067
_refine_ls_R_factor_all 0.0592
_refine_ls_R_factor_gt 0.0463
_refine_ls_shift/su_max 0.001
_refine_ls_shift/su_mean 0.000
_refine_ls_structure_factor_coef Fsqd
_refine_ls_weighting_details 'calc w=1/[\s^2^(Fo^2^)+(0.0493P)^2^+4.7908P] where P=(Fo^2^+2Fc^2^)/3'
_refine_ls_weighting_scheme calc
_refine_ls_wR_factor_gt 0.1063
_refine_ls_wR_factor_ref 0.1148
_reflns_number_gt 12875
_reflns_number_total 15742
_reflns_threshold_expression >2sigma(I)
_cod_data_source_file cg901463f_si_001.cif
_cod_data_source_block 3
_cod_depositor_comments
;
The following automatic conversions were performed:

'_symmetry_cell_setting' value 'Triclinic' changed to 'triclinic'
according to /home/saulius/struct/CIF-dictionaries/cif_core.dic
dictionary named 'cif_core.dic' version 2.4.2 from
2011-04-26.

'_exptl_absorpt_correction_type' value 'Multi-scan'
changed to 'multi-scan' according to
/home/saulius/struct/CIF-dictionaries/cif_core.dic dictionary named
'cif_core.dic' version 2.4.2 from 2011-04-26.

Automatic conversion script
Id: cif_fix_values 1715 2011-07-08 13:25:40Z adriana 
;
_cod_original_cell_volume 3498.4(12)
_cod_original_sg_symbol_H-M P-1
_cod_original_formula_sum 'C60 H65 N8 O33.50 Pr2 S6'
_cod_database_code 4502644

loop_
_symmetry_equiv_pos_as_xyz
'x, y, z'
'-x, -y, -z'

loop_
_atom_site_label
_atom_site_type_symbol
_atom_site_fract_x
_atom_site_fract_y
_atom_site_fract_z
_atom_site_U_iso_or_equiv
_atom_site_adp_type
_atom_site_occupancy
_atom_site_symmetry_multiplicity
_atom_site_calc_flag
_atom_site_refinement_flags
Pr1 Pr 0.412383(18) 0.377491(18) 0.301331(9) 0.02201(7) Uani 1 1 d .
Pr2 Pr 0.59165(2) 0.556460(19) 0.194350(9) 0.02847(7) Uani 1 1 d .
S1 S 0.46511(10) 0.68805(9) 0.35975(4) 0.0273(2) Uani 1 1 d .
S2 S 0.21697(11) 0.91803(10) 0.24214(5) 0.0399(3) Uani 1 1 d .
S3 S 0.29764(10) 0.54711(9) 0.13575(4) 0.0319(2) Uani 1 1 d .
S4 S 0.71178(9) 0.41134(9) 0.36425(4) 0.0265(2) Uani 1 1 d .
S5 S 0.90078(10) 0.11598(10) 0.26162(5) 0.0357(3) Uani 1 1 d .
S6 S 0.58671(10) 0.27251(9) 0.13891(4) 0.0287(2) Uani 1 1 d .
N1 N 0.6344(4) 0.6340(3) 0.10023(16) 0.0361(9) Uani 1 1 d .
N2 N 0.5988(3) 0.7699(3) 0.18567(16) 0.0331(8) Uani 1 1 d .
N3 N 0.3496(3) 0.3706(3) 0.39884(15) 0.0316(8) Uani 1 1 d .
N4 N 0.2207(3) 0.4275(3) 0.31161(15) 0.0277(7) Uani 1 1 d .
N5 N 0.8395(5) 0.9246(5) -0.0714(2) 0.0716(17) Uani 1 1 d .
N6 N 0.9232(5) 0.7578(4) -0.0344(2) 0.0571(13) Uani 1 1 d .
N7 N 0.7794(8) 0.9150(6) 0.4714(3) 0.096(2) Uani 1 1 d .
N8 N 0.9021(6) 0.8467(5) 0.4015(3) 0.0793(18) Uani 1 1 d .
C1 C 0.9818(6) 0.6628(6) 0.0397(3) 0.073(2) Uani 1 1 d .
H1A H 1.0098 0.6040 0.0507 0.088 Uiso 1 1 calc R
C2 C 0.9638(7) 0.6771(6) -0.0162(3) 0.074(2) Uani 1 1 d .
H2A H 0.9815 0.6267 -0.0417 0.089 Uiso 1 1 calc R
C3 C 0.8985(4) 0.8304(4) 0.0030(2) 0.0406(11) Uani 1 1 d .
C4 C 0.8549(4) 0.9185(5) -0.0165(2) 0.0475(13) Uani 1 1 d .
C5 C 0.7954(6) 1.0095(9) -0.0895(3) 0.092(3) Uani 1 1 d .
H5A H 0.7830 1.0141 -0.1271 0.110 Uiso 1 1 calc R
C6 C 0.7693(7) 1.0873(8) -0.0532(5) 0.092(3) Uani 1 1 d .
H6A H 0.7404 1.1437 -0.0667 0.110 Uiso 1 1 calc R
C7 C 0.7846(6) 1.0827(6) -0.0006(4) 0.076(2) Uani 1 1 d .
H7A H 0.7670 1.1361 0.0234 0.092 Uiso 1 1 calc R
C8 C 0.8280(4) 0.9973(5) 0.0208(3) 0.0516(14) Uani 1 1 d .
C9 C 0.8452(5) 0.9885(6) 0.0775(3) 0.0609(16) Uani 1 1 d .
H9A H 0.8282 1.0407 0.1024 0.073 Uiso 1 1 calc R
C10 C 0.8859(5) 0.9058(5) 0.0961(2) 0.0569(15) Uani 1 1 d .
H10A H 0.8959 0.9015 0.1338 0.068 Uiso 1 1 calc R
C11 C 0.9141(5) 0.8250(5) 0.0598(2) 0.0467(13) Uani 1 1 d .
C12 C 0.9573(6) 0.7375(5) 0.0776(3) 0.0619(16) Uani 1 1 d .
H12A H 0.9692 0.7303 0.1149 0.074 Uiso 1 1 calc R
C13 C 0.5463(5) 0.8523(5) 0.0264(3) 0.0527(15) Uani 1 1 d .
H13A H 0.5357 0.8710 -0.0091 0.063 Uiso 1 1 calc R
C14 C 0.5835(4) 0.7547(4) 0.0353(2) 0.0404(11) Uani 1 1 d .
C15 C 0.6085(5) 0.6858(5) -0.0075(2) 0.0483(13) Uani 1 1 d .
H15A H 0.5997 0.7020 -0.0436 0.058 Uiso 1 1 calc R
C16 C 0.6462(5) 0.5941(5) 0.0049(2) 0.0506(14) Uani 1 1 d .
H16A H 0.6638 0.5479 -0.0227 0.061 Uiso 1 1 calc R
C17 C 0.6576(5) 0.5715(4) 0.0587(2) 0.0434(12) Uani 1 1 d .
H17A H 0.6829 0.5091 0.0664 0.052 Uiso 1 1 calc R
C18 C 0.5997(4) 0.7269(4) 0.08862(19) 0.0330(10) Uani 1 1 d .
C19 C 0.5795(4) 0.7976(4) 0.1341(2) 0.0324(10) Uani 1 1 d .
C20 C 0.5855(4) 0.8397(4) 0.2276(2) 0.0393(11) Uani 1 1 d .
H20A H 0.6010 0.8229 0.2633 0.047 Uiso 1 1 calc R
C21 C 0.5497(5) 0.9362(4) 0.2208(2) 0.0448(12) Uani 1 1 d .
H21A H 0.5419 0.9827 0.2511 0.054 Uiso 1 1 calc R
C22 C 0.5264(4) 0.9608(4) 0.1687(3) 0.0497(14) Uani 1 1 d .
H22A H 0.4990 1.0230 0.1633 0.060 Uiso 1 1 calc R
C23 C 0.5432(4) 0.8937(4) 0.1232(2) 0.0412(12) Uani 1 1 d .
C24 C 0.5263(5) 0.9180(5) 0.0684(3) 0.0523(15) Uani 1 1 d .
H24A H 0.5008 0.9806 0.0613 0.063 Uiso 1 1 calc R
C25 C 0.0680(5) 0.4848(5) 0.4260(3) 0.0580(16) Uani 1 1 d .
H25A H 0.0042 0.5085 0.4318 0.070 Uiso 1 1 calc R
C26 C 0.1337(6) 0.4618(5) 0.4687(3) 0.0590(17) Uani 1 1 d .
H26A H 0.1155 0.4710 0.5038 0.071 Uiso 1 1 calc R
C27 C 0.2318(5) 0.4233(4) 0.4615(2) 0.0449(13) Uani 1 1 d .
C28 C 0.3000(5) 0.3961(5) 0.5058(2) 0.0554(16) Uani 1 1 d .
H28A H 0.2835 0.4041 0.5414 0.067 Uiso 1 1 calc R
C29 C 0.3901(5) 0.3583(5) 0.4960(2) 0.0554(15) Uani 1 1 d .
H29A H 0.4370 0.3408 0.5248 0.066 Uiso 1 1 calc R
C30 C 0.4119(5) 0.3458(5) 0.4419(2) 0.0437(12) Uani 1 1 d .
H30A H 0.4735 0.3185 0.4358 0.052 Uiso 1 1 calc R
C31 C 0.2594(4) 0.4092(4) 0.40871(19) 0.0316(9) Uani 1 1 d .
C32 C 0.1912(4) 0.4372(4) 0.36318(19) 0.0310(9) Uani 1 1 d .
C33 C 0.1529(4) 0.4484(4) 0.2694(2) 0.0364(10) Uani 1 1 d .
H33A H 0.1712 0.4385 0.2343 0.044 Uiso 1 1 calc R
C34 C 0.0561(4) 0.4844(4) 0.2746(3) 0.0486(13) Uani 1 1 d .
H34A H 0.0121 0.4991 0.2439 0.058 Uiso 1 1 calc R
C35 C 0.0271(4) 0.4975(5) 0.3256(3) 0.0524(15) Uani 1 1 d .
H35A H -0.0368 0.5221 0.3301 0.063 Uiso 1 1 calc R
C36 C 0.0944(4) 0.4736(4) 0.3714(2) 0.0416(12) Uani 1 1 d .
C37 C 0.3147(4) 0.6403(3) 0.19794(17) 0.0267(8) Uani 1 1 d .
C38 C 0.3784(3) 0.6227(3) 0.24761(16) 0.0239(8) Uani 1 1 d .
C39 C 0.3824(4) 0.6963(3) 0.29593(16) 0.0245(8) Uani 1 1 d .
C40 C 0.3305(4) 0.7827(4) 0.29493(17) 0.0284(9) Uani 1 1 d .
H40A H 0.3352 0.8301 0.3275 0.034 Uiso 1 1 calc R
C41 C 0.2718(4) 0.7990(4) 0.24599(18) 0.0303(9) Uani 1 1 d .
C42 C 0.2632(4) 0.7271(4) 0.19768(18) 0.0306(9) Uani 1 1 d .
H42A H 0.2224 0.7373 0.1648 0.037 Uiso 1 1 calc R
C43 C 0.7189(3) 0.3298(3) 0.30225(17) 0.0247(8) Uani 1 1 d .
C44 C 0.6534(3) 0.3377(3) 0.25161(16) 0.0219(8) Uani 1 1 d .
C45 C 0.6687(3) 0.2737(3) 0.20416(17) 0.0247(8) Uani 1 1 d .
C46 C 0.7440(4) 0.2076(3) 0.20711(17) 0.0272(9) Uani 1 1 d .
H46A H 0.7535 0.1678 0.1750 0.033 Uiso 1 1 calc R
C47 C 0.8048(4) 0.2006(4) 0.25741(18) 0.0285(9) Uani 1 1 d .
C48 C 0.7929(4) 0.2622(4) 0.30531(18) 0.0285(9) Uani 1 1 d .
H48A H 0.8343 0.2581 0.3393 0.034 Uiso 1 1 calc R
C49 C 0.9635(9) 0.8156(8) 0.3667(4) 0.102(3) Uani 1 1 d .
H49A H 0.9427 0.8175 0.3292 0.122 Uiso 1 1 calc R
C50 C 1.0611(10) 0.7792(8) 0.3852(7) 0.131(4) Uani 1 1 d .
H50A H 1.1024 0.7572 0.3595 0.157 Uiso 1 1 calc R
C51 C 1.0941(11) 0.7759(8) 0.4378(7) 0.127(5) Uani 1 1 d .
H51A H 1.1587 0.7529 0.4495 0.153 Uiso 1 1 calc R
C52 C 1.0305(9) 0.8078(7) 0.4759(4) 0.095(3) Uani 1 1 d .
C53 C 1.0610(13) 0.8066(10) 0.5315(6) 0.156(7) Uani 1 1 d .
H53A H 1.1238 0.7822 0.5447 0.187 Uiso 1 1 calc R
C54 C 0.9970(13) 0.8423(10) 0.5679(4) 0.139(7) Uani 1 1 d .
H54A H 1.0183 0.8429 0.6057 0.166 Uiso 1 1 calc R
C55 C 0.8998(13) 0.8778(8) 0.5485(4) 0.127(5) Uani 1 1 d .
C56 C 0.8331(19) 0.9110(11) 0.5812(7) 0.183(11) Uani 1 1 d .
H56A H 0.8506 0.9078 0.6188 0.220 Uiso 1 1 calc R
C57 C 0.7400(16) 0.9498(11) 0.5633(6) 0.156(8) Uani 1 1 d .
H57A H 0.6972 0.9748 0.5874 0.187 Uiso 1 1 calc R
C58 C 0.7146(13) 0.9483(9) 0.5041(5) 0.148(5) Uani 1 1 d .
H58A H 0.6519 0.9711 0.4889 0.178 Uiso 1 1 calc R
C59 C 0.8687(10) 0.8794(6) 0.4918(3) 0.090(3) Uani 1 1 d .
C60 C 0.9337(8) 0.8447(5) 0.4549(3) 0.080(3) Uani 1 1 d .
O1 O 0.4316(2) 0.5426(2) 0.24686(11) 0.0255(6) Uani 1 1 d .
O2 O 0.4623(3) 0.5697(2) 0.36044(13) 0.0341(7) Uani 1 1 d .
O3 O 0.4150(4) 0.7327(3) 0.40285(14) 0.0514(10) Uani 1 1 d .
O4 O 0.5826(3) 0.7587(3) 0.35924(14) 0.0416(8) Uani 1 1 d .
O5 O 0.1128(3) 0.8780(3) 0.20103(16) 0.0499(9) Uani 1 1 d .
O6 O 0.2025(4) 0.9551(4) 0.29682(17) 0.0714(14) Uani 1 1 d .
O7 O 0.3055(4) 1.0058(3) 0.22315(18) 0.0575(11) Uani 1 1 d .
O8 O 0.4132(3) 0.5383(3) 0.13152(13) 0.0410(8) Uani 1 1 d .
O9 O 0.2224(4) 0.4378(3) 0.14233(16) 0.0575(11) Uani 1 1 d .
O10 O 0.2530(4) 0.6005(3) 0.09181(13) 0.0501(9) Uani 1 1 d .
O11 O 0.5824(2) 0.4021(2) 0.24928(11) 0.0242(6) Uani 1 1 d .
O12 O 0.5885(3) 0.3941(3) 0.36497(12) 0.0341(7) Uani 1 1 d .
O13 O 0.7720(3) 0.5294(3) 0.36113(14) 0.0390(8) Uani 1 1 d .
O14 O 0.7647(3) 0.3666(3) 0.40918(13) 0.0399(8) Uani 1 1 d .
O15 O 0.9198(4) 0.0909(5) 0.20645(18) 0.0828(16) Uani 1 1 d .
O16 O 0.8463(4) 0.0164(4) 0.2845(2) 0.0767(15) Uani 1 1 d .
O17 O 1.0047(3) 0.1861(3) 0.29872(18) 0.0548(10) Uani 1 1 d .
O18 O 0.5959(3) 0.3930(3) 0.13403(12) 0.0366(7) Uani 1 1 d .
O19 O 0.6378(3) 0.2228(3) 0.09751(13) 0.0396(8) Uani 1 1 d .
O20 O 0.4679(3) 0.2072(3) 0.13879(14) 0.0388(8) Uani 1 1 d .
O1W O 0.4524(3) 0.1883(3) 0.29546(16) 0.0440(9) Uani 1 1 d .
O2W O 0.3373(3) 0.2966(3) 0.20102(14) 0.0433(8) Uani 1 1 d .
O3W O 0.2308(3) 0.2039(3) 0.29413(16) 0.0428(8) Uani 1 1 d .
O4W O 0.6947(3) 0.6579(3) 0.28842(14) 0.0412(8) Uani 1 1 d .
O5W O 0.7996(3) 0.5804(3) 0.20177(16) 0.0521(9) Uani 1 1 d .
O6W O 0.6446(6) 0.2454(6) 0.4873(2) 0.112(2) Uani 1 1 d .
O7W O 0.8871(6) 0.8416(9) -0.1629(3) 0.171(4) Uani 1 1 d .
O8W O 0.9869(7) 0.2929(7) 0.1454(3) 0.138(3) Uani 1 1 d .
O9W O 0.5523(6) 0.1069(5) 0.3822(2) 0.1016(19) Uani 1 1 d .
O10W O 0.7073(5) 0.9853(4) 0.3662(2) 0.0829(15) Uani 1 1 d .
O11W O 0.8965(5) 0.4686(5) 0.1288(2) 0.0867(15) Uani 1 1 d .
O12W O 0.2363(5) 0.6426(4) -0.0225(2) 0.0803(14) Uani 1 1 d .
O13W O 0.8970(4) 0.8079(4) 0.2265(2) 0.0742(13) Uani 1 1 d .
O14W O 0.464(2) 0.9647(16) 0.4439(9) 0.212(10) Uani 0.50 1 d P

loop_
_atom_site_aniso_label
_atom_site_aniso_U_11
_atom_site_aniso_U_22
_atom_site_aniso_U_33
_atom_site_aniso_U_23
_atom_site_aniso_U_13
_atom_site_aniso_U_12
Pr1 0.02339(12) 0.02465(11) 0.02130(12) 0.00445(8) 0.00565(8) 0.01126(8)
Pr2 0.04205(15) 0.02668(12) 0.02377(13) 0.00766(9) 0.01050(10) 0.01797(10)
S1 0.0375(6) 0.0268(5) 0.0186(5) 0.0016(4) 0.0019(4) 0.0134(4)
S2 0.0510(7) 0.0381(6) 0.0369(7) 0.0005(5) 0.0004(5) 0.0289(6)
S3 0.0432(6) 0.0340(5) 0.0182(5) 0.0006(4) 0.0008(4) 0.0147(5)
S4 0.0249(5) 0.0357(5) 0.0207(5) 0.0000(4) 0.0016(4) 0.0145(4)
S5 0.0327(6) 0.0367(6) 0.0420(7) -0.0002(5) 0.0026(5) 0.0215(5)
S6 0.0418(6) 0.0269(5) 0.0206(5) 0.0021(4) 0.0034(4) 0.0169(4)
N1 0.047(2) 0.038(2) 0.032(2) 0.0130(17) 0.0139(18) 0.0199(18)
N2 0.043(2) 0.0240(18) 0.038(2) 0.0093(16) 0.0116(18) 0.0155(16)
N3 0.033(2) 0.0341(19) 0.0267(19) 0.0070(15) 0.0069(15) 0.0068(16)
N4 0.0252(18) 0.0280(17) 0.031(2) 0.0039(15) 0.0056(15) 0.0096(14)
N5 0.051(3) 0.096(4) 0.059(3) 0.038(3) 0.007(3) 0.001(3)
N6 0.065(3) 0.049(3) 0.051(3) -0.002(2) 0.014(2) 0.008(2)
N7 0.141(7) 0.074(4) 0.069(5) 0.016(4) 0.036(5) 0.018(4)
N8 0.097(5) 0.074(4) 0.051(4) 0.004(3) -0.008(3) 0.011(3)
C1 0.080(5) 0.052(4) 0.091(6) 0.019(4) 0.016(4) 0.024(3)
C2 0.086(5) 0.058(4) 0.077(5) -0.006(4) 0.034(4) 0.014(4)
C3 0.035(3) 0.047(3) 0.033(3) 0.001(2) 0.006(2) 0.002(2)
C4 0.032(3) 0.052(3) 0.048(3) 0.018(3) 0.000(2) -0.004(2)
C5 0.061(4) 0.139(8) 0.067(5) 0.066(6) 0.002(4) 0.003(5)
C6 0.062(5) 0.109(7) 0.119(8) 0.048(6) 0.025(5) 0.035(5)
C7 0.062(4) 0.068(4) 0.103(6) 0.030(4) 0.013(4) 0.022(3)
C8 0.032(3) 0.048(3) 0.071(4) 0.012(3) 0.007(3) 0.006(2)
C9 0.059(4) 0.062(4) 0.058(4) -0.003(3) 0.012(3) 0.016(3)
C10 0.060(4) 0.068(4) 0.036(3) -0.003(3) 0.003(3) 0.013(3)
C11 0.045(3) 0.049(3) 0.037(3) 0.006(2) 0.003(2) 0.001(2)
C12 0.065(4) 0.061(4) 0.058(4) 0.018(3) 0.006(3) 0.015(3)
C13 0.052(3) 0.053(3) 0.054(4) 0.033(3) 0.001(3) 0.013(3)
C14 0.038(3) 0.044(3) 0.033(3) 0.019(2) 0.002(2) 0.001(2)
C15 0.042(3) 0.064(3) 0.029(3) 0.016(2) 0.001(2) 0.001(3)
C16 0.057(3) 0.061(3) 0.030(3) 0.005(2) 0.011(2) 0.010(3)
C17 0.058(3) 0.045(3) 0.035(3) 0.010(2) 0.015(2) 0.024(2)
C18 0.033(2) 0.030(2) 0.035(2) 0.0110(19) 0.0048(19) 0.0074(18)
C19 0.028(2) 0.027(2) 0.040(3) 0.0121(18) 0.0031(19) 0.0033(17)
C20 0.051(3) 0.028(2) 0.040(3) 0.0034(19) 0.010(2) 0.012(2)
C21 0.050(3) 0.025(2) 0.061(4) 0.000(2) 0.015(3) 0.012(2)
C22 0.041(3) 0.028(2) 0.084(4) 0.018(3) 0.008(3) 0.014(2)
C23 0.034(2) 0.029(2) 0.061(3) 0.016(2) 0.003(2) 0.0090(19)
C24 0.048(3) 0.048(3) 0.066(4) 0.033(3) -0.002(3) 0.018(2)
C25 0.050(3) 0.056(3) 0.073(4) -0.007(3) 0.039(3) 0.015(3)
C26 0.066(4) 0.054(3) 0.056(4) -0.010(3) 0.041(3) 0.006(3)
C27 0.055(3) 0.035(3) 0.038(3) -0.003(2) 0.022(2) -0.001(2)
C28 0.067(4) 0.059(3) 0.029(3) -0.004(2) 0.017(3) -0.003(3)
C29 0.060(4) 0.068(4) 0.029(3) 0.014(3) 0.000(2) 0.004(3)
C30 0.048(3) 0.052(3) 0.034(3) 0.016(2) 0.012(2) 0.013(2)
C31 0.033(2) 0.027(2) 0.032(2) -0.0016(17) 0.0137(19) 0.0020(17)
C32 0.026(2) 0.028(2) 0.039(3) 0.0007(18) 0.0153(19) 0.0052(17)
C33 0.034(2) 0.035(2) 0.040(3) 0.005(2) 0.003(2) 0.0109(19)
C34 0.038(3) 0.045(3) 0.067(4) 0.008(3) 0.004(3) 0.021(2)
C35 0.032(3) 0.044(3) 0.085(5) 0.003(3) 0.018(3) 0.016(2)
C36 0.031(2) 0.032(2) 0.059(3) -0.007(2) 0.017(2) 0.0071(19)
C37 0.035(2) 0.0238(19) 0.023(2) 0.0037(16) 0.0053(17) 0.0105(17)
C38 0.028(2) 0.0241(19) 0.021(2) 0.0037(15) 0.0050(16) 0.0089(16)
C39 0.033(2) 0.0212(18) 0.0201(19) 0.0051(15) 0.0031(16) 0.0094(16)
C40 0.036(2) 0.030(2) 0.021(2) 0.0014(16) 0.0017(17) 0.0142(18)
C41 0.031(2) 0.029(2) 0.031(2) 0.0026(17) 0.0003(18) 0.0131(18)
C42 0.038(2) 0.031(2) 0.024(2) 0.0045(17) -0.0007(18) 0.0153(18)
C43 0.0232(19) 0.030(2) 0.024(2) 0.0025(16) 0.0057(16) 0.0120(16)
C44 0.0228(19) 0.0226(18) 0.023(2) 0.0059(15) 0.0065(15) 0.0094(15)
C45 0.028(2) 0.0252(19) 0.023(2) 0.0051(16) 0.0048(16) 0.0119(16)
C46 0.031(2) 0.026(2) 0.027(2) -0.0005(16) 0.0073(17) 0.0132(17)
C47 0.027(2) 0.031(2) 0.032(2) 0.0022(17) 0.0031(17) 0.0177(17)
C48 0.028(2) 0.030(2) 0.028(2) 0.0040(17) 0.0023(17) 0.0109(17)
C49 0.112(8) 0.091(6) 0.086(7) 0.003(5) -0.001(6) 0.015(6)
C50 0.111(9) 0.056(5) 0.211(15) 0.011(7) 0.013(9) 0.014(5)
C51 0.112(9) 0.063(6) 0.185(14) 0.043(8) -0.023(9) 0.007(5)
C52 0.100(7) 0.055(5) 0.100(7) 0.030(5) -0.023(6) -0.012(4)
C53 0.179(14) 0.098(8) 0.131(11) 0.056(9) -0.073(10) -0.021(8)
C54 0.182(14) 0.102(8) 0.059(6) 0.044(6) -0.047(7) -0.052(8)
C55 0.205(13) 0.064(5) 0.051(5) 0.022(4) -0.003(7) -0.050(6)
C56 0.32(3) 0.071(9) 0.095(10) -0.008(7) 0.093(15) -0.069(11)
C57 0.25(2) 0.075(8) 0.116(12) -0.010(7) 0.113(13) -0.023(9)
C58 0.212(14) 0.097(8) 0.132(10) 0.010(7) 0.093(10) 0.010(8)
C59 0.144(8) 0.045(4) 0.044(4) 0.011(3) -0.005(5) -0.023(4)
C60 0.109(6) 0.043(3) 0.062(5) 0.018(3) -0.026(4) -0.005(4)
O1 0.0353(16) 0.0272(14) 0.0202(14) 0.0066(11) 0.0083(12) 0.0167(12)
O2 0.0486(19) 0.0255(15) 0.0280(16) 0.0061(12) -0.0013(14) 0.0140(14)
O3 0.077(3) 0.071(2) 0.0222(17) 0.0044(16) 0.0115(17) 0.046(2)
O4 0.0387(19) 0.0357(17) 0.042(2) 0.0085(15) -0.0048(15) 0.0021(14)
O5 0.043(2) 0.052(2) 0.056(2) 0.0050(18) -0.0042(17) 0.0247(17)
O6 0.114(4) 0.087(3) 0.042(2) 0.004(2) 0.014(2) 0.078(3)
O7 0.062(3) 0.0295(18) 0.077(3) 0.0107(18) -0.001(2) 0.0126(17)
O8 0.053(2) 0.052(2) 0.0249(17) 0.0001(15) 0.0044(15) 0.0304(17)
O9 0.073(3) 0.041(2) 0.042(2) -0.0066(16) 0.0068(19) -0.0039(19)
O10 0.074(3) 0.068(2) 0.0215(17) 0.0082(16) 0.0036(16) 0.046(2)
O11 0.0269(14) 0.0232(13) 0.0267(15) 0.0053(11) 0.0059(12) 0.0133(11)
O12 0.0286(16) 0.0542(19) 0.0240(16) 0.0028(14) 0.0045(12) 0.0208(14)
O13 0.0371(18) 0.0357(17) 0.0393(19) -0.0026(14) 0.0040(15) 0.0072(14)
O14 0.0423(19) 0.058(2) 0.0257(17) 0.0038(15) 0.0002(14) 0.0283(16)
O15 0.099(4) 0.123(4) 0.051(3) -0.012(3) 0.002(2) 0.087(3)
O16 0.057(3) 0.052(2) 0.138(5) 0.040(3) 0.031(3) 0.028(2)
O17 0.0342(19) 0.059(2) 0.072(3) -0.002(2) 0.0009(18) 0.0231(17)
O18 0.063(2) 0.0301(16) 0.0236(16) 0.0050(13) 0.0098(15) 0.0227(15)
O19 0.058(2) 0.0426(18) 0.0248(16) 0.0008(14) 0.0094(15) 0.0262(16)
O20 0.0373(18) 0.0396(18) 0.0356(18) 0.0031(14) -0.0031(14) 0.0108(14)
O1W 0.0320(17) 0.0306(17) 0.070(3) 0.0087(16) 0.0061(17) 0.0115(14)
O2W 0.0385(19) 0.049(2) 0.0356(19) -0.0079(15) -0.0025(15) 0.0120(15)
O3W 0.0334(17) 0.0278(16) 0.068(2) 0.0001(16) 0.0149(17) 0.0092(13)
O4W 0.049(2) 0.0366(17) 0.0359(19) 0.0007(14) 0.0021(15) 0.0133(15)
O5W 0.044(2) 0.057(2) 0.054(2) 0.0032(19) 0.0095(18) 0.0155(18)
O6W 0.133(6) 0.135(5) 0.077(4) 0.023(4) 0.027(4) 0.046(4)
O7W 0.088(5) 0.295(11) 0.075(4) -0.050(6) 0.008(4) -0.004(6)
O8W 0.139(6) 0.133(6) 0.129(6) 0.033(5) 0.004(5) 0.025(5)
O9W 0.132(5) 0.096(4) 0.094(4) 0.027(3) 0.000(4) 0.068(4)
O10W 0.098(4) 0.056(3) 0.087(4) -0.005(2) 0.016(3) 0.015(3)
O11W 0.105(4) 0.095(4) 0.074(3) 0.009(3) 0.034(3) 0.044(3)
O12W 0.111(4) 0.084(3) 0.062(3) 0.019(3) 0.033(3) 0.044(3)
O13W 0.068(3) 0.055(3) 0.098(4) 0.005(2) 0.027(3) 0.011(2)
O14W 0.24(2) 0.153(16) 0.22(2) -0.075(15) 0.010(18) 0.072(16)

loop_
_atom_type_symbol
_atom_type_description
_atom_type_scat_dispersion_real
_atom_type_scat_dispersion_imag
_atom_type_scat_source
C C 0.0033 0.0016 'International Tables Vol C Tables 4.2.6.8 and 6.1.1.4'
H H 0.0000 0.0000 'International Tables Vol C Tables 4.2.6.8 and 6.1.1.4'
N N 0.0061 0.0033 'International Tables Vol C Tables 4.2.6.8 and 6.1.1.4'
O O 0.0106 0.0060 'International Tables Vol C Tables 4.2.6.8 and 6.1.1.4'
S S 0.1246 0.1234 'International Tables Vol C Tables 4.2.6.8 and 6.1.1.4'
Pr Pr -0.2180 2.8214 'International Tables Vol C Tables 4.2.6.8 and 6.1.1.4'

loop_
_geom_angle_atom_site_label_1
_geom_angle_atom_site_label_2
_geom_angle_atom_site_label_3
_geom_angle
_geom_angle_site_symmetry_1
_geom_angle_site_symmetry_3
O12 Pr1 O1W 70.56(11) . .
O12 Pr1 O2W 134.28(11) . .
O1W Pr1 O2W 77.81(12) . .
O12 Pr1 O2 74.22(10) . .
O1W Pr1 O2 143.29(11) . .
O2W Pr1 O2 136.86(11) . .
O12 Pr1 O1 112.63(10) . .
O1W Pr1 O1 138.43(11) . .
O2W Pr1 O1 72.00(10) . .
O2 Pr1 O1 66.19(9) . .
O12 Pr1 O11 69.93(9) . .
O1W Pr1 O11 75.14(10) . .
O2W Pr1 O11 70.62(10) . .
O2 Pr1 O11 102.27(10) . .
O1 Pr1 O11 68.33(9) . .
O12 Pr1 O3W 120.76(11) . .
O1W Pr1 O3W 65.84(10) . .
O2W Pr1 O3W 71.23(12) . .
O2 Pr1 O3W 127.93(11) . .
O1 Pr1 O3W 126.62(11) . .
O11 Pr1 O3W 129.78(10) . .
O12 Pr1 N4 133.98(11) . .
O1W Pr1 N4 129.92(11) . .
O2W Pr1 N4 91.67(11) . .
O2 Pr1 N4 71.10(11) . .
O1 Pr1 N4 79.48(10) . .
O11 Pr1 N4 146.62(10) . .
O3W Pr1 N4 64.42(10) . .
O12 Pr1 N3 75.44(11) . .
O1W Pr1 N3 95.57(12) . .
O2W Pr1 N3 141.05(11) . .
O2 Pr1 N3 65.38(11) . .
O1 Pr1 N3 125.81(10) . .
O11 Pr1 N3 145.31(10) . .
O3W Pr1 N3 71.11(12) . .
N4 Pr1 N3 63.10(11) . .
O12 Pr1 Pr2 92.25(8) . .
O1W Pr1 Pr2 106.40(9) . .
O2W Pr1 Pr2 65.79(8) . .
O2 Pr1 Pr2 84.78(7) . .
O1 Pr1 Pr2 34.61(6) . .
O11 Pr1 Pr2 33.77(6) . .
O3W Pr1 Pr2 136.94(9) . .
N4 Pr1 Pr2 113.39(8) . .
N3 Pr1 Pr2 149.73(8) . .
O18 Pr2 O11 72.98(10) . .
O18 Pr2 O8 83.75(11) . .
O11 Pr2 O8 114.60(11) . .
O18 Pr2 O5W 77.21(12) . .
O11 Pr2 O5W 87.53(11) . .
O8 Pr2 O5W 145.07(12) . .
O18 Pr2 O1 120.09(10) . .
O11 Pr2 O1 71.20(9) . .
O8 Pr2 O1 70.11(10) . .
O5W Pr2 O1 144.79(11) . .
O18 Pr2 O4W 136.04(11) . .
O11 Pr2 O4W 76.54(10) . .
O8 Pr2 O4W 138.46(11) . .
O5W Pr2 O4W 70.51(12) . .
O1 Pr2 O4W 77.28(11) . .
O18 Pr2 N2 136.42(11) . .
O11 Pr2 N2 150.59(11) . .
O8 Pr2 N2 76.40(12) . .
O5W Pr2 N2 97.73(13) . .
O1 Pr2 N2 88.99(10) . .
O4W Pr2 N2 78.05(11) . .
O18 Pr2 N1 74.93(11) . .
O11 Pr2 N1 147.02(11) . .
O8 Pr2 N1 68.73(12) . .
O5W Pr2 N1 78.10(13) . .
O1 Pr2 N1 133.82(11) . .
O4W Pr2 N1 124.31(12) . .
N2 Pr2 N1 61.80(12) . .
O18 Pr2 Pr1 96.49(8) . .
O11 Pr2 Pr1 35.93(6) . .
O8 Pr2 Pr1 91.35(8) . .
O5W Pr2 Pr1 119.48(9) . .
O1 Pr2 Pr1 35.32(6) . .
O4W Pr2 Pr1 75.33(8) . .
N2 Pr2 Pr1 122.03(8) . .
N1 Pr2 Pr1 158.82(9) . .
O3 S1 O2 113.8(2) . .
O3 S1 O4 112.4(2) . .
O2 S1 O4 110.2(2) . .
O3 S1 C39 106.8(2) . .
O2 S1 C39 107.68(18) . .
O4 S1 C39 105.35(19) . .
O6 S2 O5 115.9(3) . .
O6 S2 O7 111.2(3) . .
O5 S2 O7 110.6(2) . .
O6 S2 C41 107.1(2) . .
O5 S2 C41 105.6(2) . .
O7 S2 C41 105.7(2) . .
O9 S3 O10 114.9(3) . .
O9 S3 O8 110.3(2) . .
O10 S3 O8 112.2(2) . .
O9 S3 C37 106.5(2) . .
O10 S3 C37 106.3(2) . .
O8 S3 C37 105.9(2) . .
O14 S4 O13 113.4(2) . .
O14 S4 O12 111.5(2) . .
O13 S4 O12 111.9(2) . .
O14 S4 C43 106.98(19) . .
O13 S4 C43 106.4(2) . .
O12 S4 C43 106.11(18) . .
O15 S5 O16 113.7(3) . .
O15 S5 O17 112.8(3) . .
O16 S5 O17 111.0(3) . .
O15 S5 C47 106.2(2) . .
O16 S5 C47 107.0(2) . .
O17 S5 C47 105.7(2) . .
O19 S6 O20 113.0(2) . .
O19 S6 O18 111.49(19) . .
O20 S6 O18 110.9(2) . .
O19 S6 C45 107.3(2) . .
O20 S6 C45 107.74(19) . .
O18 S6 C45 106.00(19) . .
C17 N1 C18 117.5(4) . .
C17 N1 Pr2 123.0(3) . .
C18 N1 Pr2 117.0(3) . .
C20 N2 C19 117.6(4) . .
C20 N2 Pr2 121.6(3) . .
C19 N2 Pr2 117.7(3) . .
C30 N3 C31 117.1(4) . .
C30 N3 Pr1 122.7(3) . .
C31 N3 Pr1 119.5(3) . .
C33 N4 C32 118.3(4) . .
C33 N4 Pr1 122.8(3) . .
C32 N4 Pr1 118.9(3) . .
C4 N5 C5 118.0(7) . .
C4 N5 O7W 141.4(5) . .
C5 N5 O7W 100.1(5) . .
C2 N6 C3 117.6(6) . .
C58 N7 C59 121.1(10) . .
C49 N8 C60 118.5(9) . .
C12 C1 C2 118.5(6) . .
C12 C1 H1A 120.8 . .
C2 C1 H1A 120.8 . .
N6 C2 C1 123.6(6) . .
N6 C2 H2A 118.2 . .
C1 C2 H2A 118.2 . .
N6 C3 C11 123.7(5) . .
N6 C3 C4 118.0(5) . .
C11 C3 C4 118.3(5) . .
N5 C4 C8 120.7(6) . .
N5 C4 C3 118.8(6) . .
C8 C4 C3 120.5(5) . .
C6 C5 N5 121.6(7) . .
C6 C5 H5A 119.2 . .
N5 C5 H5A 119.2 . .
C7 C6 C5 120.8(8) . .
C7 C6 H6A 119.6 . .
C5 C6 H6A 119.6 . .
C6 C7 C8 120.6(8) . .
C6 C7 H7A 119.7 . .
C8 C7 H7A 119.7 . .
C9 C8 C4 119.1(5) . .
C9 C8 C7 122.5(7) . .
C4 C8 C7 118.4(6) . .
C10 C9 C8 120.8(6) . .
C10 C9 H9A 119.6 . .
C8 C9 H9A 119.6 . .
C9 C10 C11 121.6(6) . .
C9 C10 H10A 119.2 . .
C11 C10 H10A 119.2 . .
C3 C11 C12 116.9(6) . .
C3 C11 C10 119.6(5) . .
C12 C11 C10 123.5(6) . .
C1 C12 C11 119.7(6) . .
C1 C12 H12A 120.1 . .
C11 C12 H12A 120.1 . .
C24 C13 C14 121.3(5) . .
C24 C13 H13A 119.4 . .
C14 C13 H13A 119.4 . .
C18 C14 C15 117.9(5) . .
C18 C14 C13 119.3(5) . .
C15 C14 C13 122.7(5) . .
C16 C15 C14 118.9(5) . .
C16 C15 H15A 120.5 . .
C14 C15 H15A 120.5 . .
C15 C16 C17 119.2(5) . .
C15 C16 H16A 120.4 . .
C17 C16 H16A 120.4 . .
N1 C17 C16 123.7(5) . .
N1 C17 H17A 118.1 . .
C16 C17 H17A 118.1 . .
N1 C18 C14 122.6(5) . .
N1 C18 C19 117.6(4) . .
C14 C18 C19 119.8(4) . .
N2 C19 C23 122.9(5) . .
N2 C19 C18 118.4(4) . .
C23 C19 C18 118.8(4) . .
N2 C20 C21 123.5(5) . .
N2 C20 H20A 118.3 . .
C21 C20 H20A 118.3 . .
C22 C21 C20 118.5(5) . .
C22 C21 H21A 120.8 . .
C20 C21 H21A 120.8 . .
C21 C22 C23 120.8(5) . .
C21 C22 H22A 119.6 . .
C23 C22 H22A 119.6 . .
C22 C23 C19 116.7(5) . .
C22 C23 C24 123.7(5) . .
C19 C23 C24 119.6(5) . .
C13 C24 C23 121.2(5) . .
C13 C24 H24A 119.4 . .
C23 C24 H24A 119.4 . .
C26 C25 C36 121.0(5) . .
C26 C25 H25A 119.5 . .
C36 C25 H25A 119.5 . .
C25 C26 C27 121.4(5) . .
C25 C26 H26A 119.3 . .
C27 C26 H26A 119.3 . .
C31 C27 C28 118.6(5) . .
C31 C27 C26 119.5(5) . .
C28 C27 C26 121.9(5) . .
C29 C28 C27 118.9(5) . .
C29 C28 H28A 120.6 . .
C27 C28 H28A 120.6 . .
C28 C29 C30 119.2(5) . .
C28 C29 H29A 120.4 . .
C30 C29 H29A 120.4 . .
N3 C30 C29 123.8(5) . .
N3 C30 H30A 118.1 . .
C29 C30 H30A 118.1 . .
N3 C31 C27 122.5(5) . .
N3 C31 C32 118.3(4) . .
C27 C31 C32 119.2(4) . .
N4 C32 C36 120.7(4) . .
N4 C32 C31 119.3(4) . .
C36 C32 C31 119.9(4) . .
N4 C33 C34 123.8(5) . .
N4 C33 H33A 118.1 . .
C34 C33 H33A 118.1 . .
C35 C34 C33 118.8(5) . .
C35 C34 H34A 120.6 . .
C33 C34 H34A 120.6 . .
C34 C35 C36 119.6(5) . .
C34 C35 H35A 120.2 . .
C36 C35 H35A 120.2 . .
C35 C36 C32 118.7(5) . .
C35 C36 C25 122.4(5) . .
C32 C36 C25 118.9(5) . .
C42 C37 C38 121.1(4) . .
C42 C37 S3 119.2(3) . .
C38 C37 S3 119.6(3) . .
O1 C38 C39 123.2(4) . .
O1 C38 C37 120.5(3) . .
C39 C38 C37 116.2(4) . .
C40 C39 C38 121.9(4) . .
C40 C39 S1 117.3(3) . .
C38 C39 S1 120.6(3) . .
C41 C40 C39 120.4(4) . .
C41 C40 H40A 119.8 . .
C39 C40 H40A 119.8 . .
C40 C41 C42 119.7(4) . .
C40 C41 S2 121.3(3) . .
C42 C41 S2 118.7(3) . .
C37 C42 C41 120.6(4) . .
C37 C42 H42A 119.7 . .
C41 C42 H42A 119.7 . .
C48 C43 C44 122.2(4) . .
C48 C43 S4 117.8(3) . .
C44 C43 S4 120.0(3) . .
O11 C44 C45 122.4(4) . .
O11 C44 C43 121.6(3) . .
C45 C44 C43 116.0(3) . .
C46 C45 C44 121.8(4) . .
C46 C45 S6 118.2(3) . .
C44 C45 S6 119.9(3) . .
C47 C46 C45 120.4(4) . .
C47 C46 H46A 119.8 . .
C45 C46 H46A 119.8 . .
C46 C47 C48 119.9(4) . .
C46 C47 S5 120.7(3) . .
C48 C47 S5 119.3(3) . .
C47 C48 C43 119.7(4) . .
C47 C48 H48A 120.2 . .
C43 C48 H48A 120.2 . .
N8 C49 C50 121.4(11) . .
N8 C49 H49A 119.3 . .
C50 C49 H49A 119.3 . .
C51 C50 C49 121.3(14) . .
C51 C50 H50A 119.3 . .
C49 C50 H50A 119.3 . .
C50 C51 C52 118.8(12) . .
C50 C51 H51A 120.6 . .
C52 C51 H51A 120.6 . .
C53 C52 C51 121.6(13) . .
C53 C52 C60 121.1(13) . .
C51 C52 C60 117.3(10) . .
C52 C53 C54 119.4(14) . .
C52 C53 H53A 120.3 . .
C54 C53 H53A 120.3 . .
C53 C54 C55 120.9(11) . .
C53 C54 H54A 119.5 . .
C55 C54 H54A 119.5 . .
C56 C55 C59 116.2(16) . .
C56 C55 C54 123.9(13) . .
C59 C55 C54 119.8(13) . .
C55 C56 C57 124.9(18) . .
C55 C56 H56A 117.5 . .
C57 C56 H56A 117.5 . .
C56 C57 C58 114.7(16) . .
C56 C57 H57A 122.6 . .
C58 C57 H57A 122.6 . .
N7 C58 C57 120.8(15) . .
N7 C58 H58A 119.6 . .
C57 C58 H58A 119.6 . .
N7 C59 C55 122.2(12) . .
N7 C59 C60 118.2(7) . .
C55 C59 C60 119.6(12) . .
N8 C60 C59 118.3(8) . .
N8 C60 C52 122.6(10) . .
C59 C60 C52 119.1(9) . .
C38 O1 Pr2 119.9(2) . .
C38 O1 Pr1 129.6(2) . .
Pr2 O1 Pr1 110.07(10) . .
S1 O2 Pr1 144.01(18) . .
S2 O5 O13W 123.3(3) . 1_455
S2 O7 O1W 121.0(3) . 1_565
S3 O8 Pr2 137.26(19) . .
C44 O11 Pr2 125.4(2) . .
C44 O11 Pr1 124.3(2) . .
Pr2 O11 Pr1 110.30(10) . .
S4 O12 Pr1 139.08(18) . .
S5 O15 O7W 130.1(3) . 2_765
S5 O16 O10W 132.0(3) . 1_545
S5 O17 O3W 129.3(2) . 1_655
S6 O18 Pr2 135.76(18) . .
Pr1 O1W O9W 124.82(19) . .
Pr1 O1W O3W 58.61(9) . .
O9W O1W O3W 118.6(2) . .
Pr1 O2W O7W 122.56(19) . 2_665
Pr1 O3W O1W 55.55(9) . .
Pr2 O5W O13W 103.81(17) . .
Pr2 O5W O11W 124.8(2) . .
O13W O5W O11W 115.7(2) . .
O8W O7W N5 111.4(4) 2_765 .
O14W O9W O1W 131.2(6) 1_545 .
O14W O9W O10W 89.0(5) 1_545 1_545
O1W O9W O10W 120.0(3) . 1_545
O8W O11W O5W 127.4(3) . .

loop_
_geom_bond_atom_site_label_1
_geom_bond_atom_site_label_2
_geom_bond_distance
_geom_bond_site_symmetry_2
Pr1 O12 2.427(3) .
Pr1 O1W 2.501(3) .
Pr1 O2W 2.516(3) .
Pr1 O2 2.519(3) .
Pr1 O1 2.521(3) .
Pr1 O11 2.563(3) .
Pr1 O3W 2.589(3) .
Pr1 N4 2.625(3) .
Pr1 N3 2.634(4) .
Pr1 Pr2 4.0959(6) .
Pr2 O18 2.398(3) .
Pr2 O11 2.428(3) .
Pr2 O8 2.435(3) .
Pr2 O5W 2.457(4) .
Pr2 O1 2.477(3) .
Pr2 O4W 2.503(3) .
Pr2 N2 2.632(3) .
Pr2 N1 2.665(4) .
S1 O3 1.439(3) .
S1 O2 1.448(3) .
S1 O4 1.462(3) .
S1 C39 1.776(4) .
S2 O6 1.433(4) .
S2 O5 1.443(4) .
S2 O7 1.468(4) .
S2 C41 1.776(4) .
S3 O9 1.443(4) .
S3 O10 1.443(3) .
S3 O8 1.466(4) .
S3 C37 1.773(4) .
S4 O14 1.439(3) .
S4 O13 1.449(3) .
S4 O12 1.467(3) .
S4 C43 1.772(4) .
S5 O15 1.433(5) .
S5 O16 1.434(4) .
S5 O17 1.450(4) .
S5 C47 1.772(4) .
S6 O19 1.443(3) .
S6 O20 1.453(3) .
S6 O18 1.472(3) .
S6 C45 1.770(4) .
N1 C17 1.331(6) .
N1 C18 1.366(6) .
N2 C20 1.337(6) .
N2 C19 1.358(6) .
N3 C30 1.330(6) .
N3 C31 1.360(6) .
N4 C33 1.330(6) .
N4 C32 1.376(5) .
N5 C4 1.355(7) .
N5 C5 1.386(10) .
N5 O7W 2.598(9) .
N6 C2 1.317(9) .
N6 C3 1.344(7) .
N7 C58 1.322(13) .
N7 C59 1.340(12) .
N8 C49 1.315(12) .
N8 C60 1.326(9) .
C1 C12 1.367(10) .
C1 C2 1.403(10) .
C1 H1A 0.9300 .
C2 H2A 0.9300 .
C3 C11 1.402(7) .
C3 C4 1.429(8) .
C4 C8 1.406(8) .
C5 C6 1.379(13) .
C5 H5A 0.9300 .
C6 C7 1.297(11) .
C6 H6A 0.9300 .
C7 C8 1.416(9) .
C7 H7A 0.9300 .
C8 C9 1.406(9) .
C9 C10 1.343(9) .
C9 H9A 0.9300 .
C10 C11 1.419(8) .
C10 H10A 0.9300 .
C11 C12 1.405(8) .
C12 H12A 0.9300 .
C13 C24 1.344(9) .
C13 C14 1.422(7) .
C13 H13A 0.9300 .
C14 C18 1.396(6) .
C14 C15 1.410(8) .
C15 C16 1.377(8) .
C15 H15A 0.9300 .
C16 C17 1.381(7) .
C16 H16A 0.9300 .
C17 H17A 0.9300 .
C18 C19 1.443(7) .
C19 C23 1.409(6) .
C20 C21 1.391(7) .
C20 H20A 0.9300 .
C21 C22 1.360(8) .
C21 H21A 0.9300 .
C22 C23 1.401(8) .
C22 H22A 0.9300 .
C23 C24 1.414(8) .
C24 H24A 0.9300 .
C25 C26 1.335(9) .
C25 C36 1.434(8) .
C25 H25A 0.9300 .
C26 C27 1.435(8) .
C26 H26A 0.9300 .
C27 C31 1.400(6) .
C27 C28 1.406(8) .
C28 C29 1.353(9) .
C28 H28A 0.9300 .
C29 C30 1.402(7) .
C29 H29A 0.9300 .
C30 H30A 0.9300 .
C31 C32 1.432(7) .
C32 C36 1.411(6) .
C33 C34 1.392(7) .
C33 H33A 0.9300 .
C34 C35 1.364(8) .
C34 H34A 0.9300 .
C35 C36 1.408(8) .
C35 H35A 0.9300 .
C37 C42 1.381(6) .
C37 C38 1.427(6) .
C38 O1 1.323(5) .
C38 C39 1.411(5) .
C39 C40 1.381(6) .
C40 C41 1.379(6) .
C40 H40A 0.9300 .
C41 C42 1.386(6) .
C42 H42A 0.9300 .
C43 C48 1.389(6) .
C43 C44 1.414(5) .
C44 O11 1.328(5) .
C44 C45 1.410(5) .
C45 C46 1.388(6) .
C46 C47 1.378(6) .
C46 H46A 0.9300 .
C47 C48 1.388(6) .
C48 H48A 0.9300 .
C49 C50 1.421(14) .
C49 H49A 0.9300 .
C50 C51 1.314(16) .
C50 H50A 0.9300 .
C51 C52 1.396(16) .
C51 H51A 0.9300 .
C52 C53 1.375(14) .
C52 C60 1.433(13) .
C53 C54 1.39(2) .
C53 H53A 0.9300 .
C54 C55 1.415(19) .
C54 H54A 0.9300 .
C55 C56 1.34(2) .
C55 C59 1.400(11) .
C56 C57 1.39(2) .
C56 H56A 0.9300 .
C57 C58 1.449(18) .
C57 H57A 0.9300 .
C58 H58A 0.9300 .
C59 C60 1.402(13) .
O5 O13W 2.727(6) 1_455
O7 O1W 2.739(5) 1_565
O15 O7W 2.692(9) 2_765
O16 O10W 2.807(7) 1_545
O17 O3W 2.735(5) 1_655
O1W O9W 2.730(6) .
O1W O3W 2.768(5) .
O2W O7W 2.770(7) 2_665
O5W O13W 2.686(6) .
O5W O11W 2.753(6) .
O7W O8W 2.581(13) 2_765
O8W O11W 2.727(9) .
O9W O14W 2.55(3) 1_545
O9W O10W 2.768(8) 1_545
O14W O14W 2.76(4) 2_676
